data_7102769
loop_
_publ_author_name
'Chowdhury, Rajoshree Roy'
'Crane, Angela K.'
'Fowler, Candace'
'Kwong, Philip'
'Kozak, Christopher M.'

_publ_section_title
;
 Iron(III) amine-bis(phenolate) complexes as catalysts for the coupling of
 alkyl halides with aryl Grignard reagents
;
_journal_coden_ASTM CHCOFS
_journal_issue 1
_journal_name_full
;
 Chemical Communications (Cambridge, United Kingdom)
;
_journal_page_first 94
_journal_page_last 96
_journal_paper_doi 10.1039/b713647a
_journal_year 2008
_chemical_formula_sum 'C29 H41 Cl Fe N O3'
_chemical_formula_weight 542.93
_chemical_name_common FeCl(O2NO)BuMe
_space_group_IT_number 14
_symmetry_cell_setting monoclinic
_symmetry_space_group_name_Hall '-P 2yn'
_symmetry_space_group_name_H-M 'P 1 21/n 1'
_atom_sites_solution_hydrogens geom
_atom_sites_solution_primary direct
_atom_sites_solution_secondary difmap
_audit_creation_method SHELXL-97
_cell_angle_alpha 90.00
_cell_angle_beta 95.078(2)
_cell_angle_gamma 90.00
_cell_formula_units_Z 4
_cell_length_a 9.7824(8)
_cell_length_b 25.0778(19)
_cell_length_c 12.3276(9)
_cell_measurement_reflns_used 10017
_cell_measurement_temperature 153(2)
_cell_measurement_theta_max 30.7845
_cell_measurement_theta_min 2.2423
_cell_volume 3012.3(4)
_computing_cell_refinement 'CrystalClear (Rigaku/MSC Inc., 2005)'
_computing_data_collection 'CrystalClear (Rigaku/MSC Inc., 2005)'
_computing_data_reduction 'CrystalClear (Rigaku/MSC Inc., 2005)'
_computing_molecular_graphics 'CrystalStructure 3.7.0'
_computing_publication_material 'CrystalStructure 3.7.0'
_computing_structure_refinement 'SHELXL-97 (Sheldrick, 1997)'
_computing_structure_solution 'SHELXS-97 (Sheldrick, 1990)'
_diffrn_ambient_temperature 153(2)
_diffrn_detector_area_resol_mean 14.63
_diffrn_measured_fraction_theta_full 0.999
_diffrn_measured_fraction_theta_max 0.999
_diffrn_measurement_device_type 'Rigaku Saturn'
_diffrn_measurement_method \w
_diffrn_radiation_monochromator graphite
_diffrn_radiation_source 'fine-focus sealed tube'
_diffrn_radiation_type MoK\a
_diffrn_radiation_wavelength 0.71070
_diffrn_reflns_av_R_equivalents 0.0474
_diffrn_reflns_av_sigmaI/netI 0.0415
_diffrn_reflns_limit_h_max 12
_diffrn_reflns_limit_h_min -12
_diffrn_reflns_limit_k_max 31
_diffrn_reflns_limit_k_min -31
_diffrn_reflns_limit_l_max 15
_diffrn_reflns_limit_l_min -14
_diffrn_reflns_number 24659
_diffrn_reflns_theta_full 26.50
_diffrn_reflns_theta_max 26.50
_diffrn_reflns_theta_min 2.24
_exptl_absorpt_coefficient_mu 0.617
_exptl_absorpt_correction_T_max 0.9463
_exptl_absorpt_correction_T_min 0.8869
_exptl_absorpt_correction_type numerical
_exptl_absorpt_process_details
;
Higashi, T. (1999). Program for Absorption Correction.
Rigaku Corporation, Tokyo, Japan.
;
_exptl_crystal_colour Black
_exptl_crystal_density_diffrn 1.197
_exptl_crystal_density_method 'not measured'
_exptl_crystal_description Prism
_exptl_crystal_F_000 1156
_exptl_crystal_size_max 0.30
_exptl_crystal_size_mid 0.20
_exptl_crystal_size_min 0.20
_refine_diff_density_max 0.532
_refine_diff_density_min -0.666
_refine_diff_density_rms 0.083
_refine_ls_extinction_method none
_refine_ls_goodness_of_fit_ref 1.133
_refine_ls_hydrogen_treatment constr
_refine_ls_matrix_type full
_refine_ls_number_parameters 317
_refine_ls_number_reflns 6246
_refine_ls_number_restraints 0
_refine_ls_restrained_S_all 1.133
_refine_ls_R_factor_all 0.0835
_refine_ls_R_factor_gt 0.0744
_refine_ls_shift/su_max 0.001
_refine_ls_shift/su_mean 0.000
_refine_ls_structure_factor_coef Fsqd
_refine_ls_weighting_details 'calc w=1/[\s^2^(Fo^2^)+(0.0867P)^2^+3.9072P] where P=(Fo^2^+2Fc^2^)/3'
_refine_ls_weighting_scheme calc
_refine_ls_wR_factor_gt 0.1890
_refine_ls_wR_factor_ref 0.1975
_reflns_number_gt 5478
_reflns_number_total 6246
_reflns_threshold_expression >2sigma(I)
_cod_data_source_file b713647a.txt
_cod_data_source_block 2
_cod_depositor_comments
;
The following automatic conversions were performed:
'_exptl_absorpt_correction_type' value 'Numerical' changed to 'numerical'
according to '/home/saulius/struct/CIF-dictionaries/cif_core.dic'
dictionary named 'cif_core.dic' version 2.4.1 from 2010-06-29.

Automatic conversion script
Id: cif_fix_enum 1527 2010-12-29 10:47:43Z saulius 
;
_cod_database_code 7102769

loop_
_symmetry_equiv_pos_as_xyz
'x, y, z'
'-x+1/2, y+1/2, -z+1/2'
'-x, -y, -z'
'x-1/2, -y-1/2, z-1/2'

loop_
_atom_site_label
_atom_site_type_symbol
_atom_site_fract_x
_atom_site_fract_y
_atom_site_fract_z
_atom_site_U_iso_or_equiv
_atom_site_adp_type
_atom_site_occupancy
_atom_site_symmetry_multiplicity
_atom_site_calc_flag
_atom_site_refinement_flags
_atom_site_disorder_assembly
_atom_site_disorder_group
Fe1 Fe 0.30492(5) 0.238429(19) 0.07465(4) 0.03135(18) Uani 1 1 d . . .
Cl2 Cl 0.09752(9) 0.25969(4) 0.13269(8) 0.0416(3) Uani 1 1 d . . .
O1 O 0.2533(3) 0.27885(11) -0.0699(2) 0.0447(6) Uani 1 1 d . . .
O2 O 0.4221(2) 0.27068(9) 0.1811(2) 0.0323(5) Uani 1 1 d . . .
O3 O 0.2835(2) 0.16509(9) 0.0797(2) 0.0352(6) Uani 1 1 d . . .
N1 N 0.4857(3) 0.22713(11) -0.0203(2) 0.0294(6) Uani 1 1 d . . .
C1 C 0.4753(4) 0.17319(14) -0.0729(3) 0.0349(8) Uani 1 1 d . . .
H1 H 0.5520 0.1687 -0.1194 0.042 Uiso 1 1 calc R . .
H2 H 0.3884 0.1710 -0.1203 0.042 Uiso 1 1 calc R . .
C2 C 0.4796(3) 0.12853(13) 0.0093(3) 0.0326(7) Uani 1 1 d . . .
C3 C 0.5826(4) 0.08979(15) 0.0129(3) 0.0390(8) Uani 1 1 d . . .
H3 H 0.6509 0.0917 -0.0372 0.047 Uiso 1 1 calc R . .
C4 C 0.5869(4) 0.04867(14) 0.0883(3) 0.0384(8) Uani 1 1 d . . .
C5 C 0.4840(4) 0.04694(14) 0.1589(3) 0.0379(8) Uani 1 1 d . . .
H4 H 0.4853 0.0183 0.2095 0.045 Uiso 1 1 calc R . .
C6 C 0.3789(4) 0.08443(14) 0.1606(3) 0.0348(8) Uani 1 1 d . . .
C7 C 0.3797(3) 0.12643(13) 0.0835(3) 0.0323(7) Uani 1 1 d . . .
C8 C 0.2696(4) 0.08117(15) 0.2416(3) 0.0408(8) Uani 1 1 d . . .
C9 C 0.1258(4) 0.07726(18) 0.1788(4) 0.0517(10) Uani 1 1 d . . .
H5 H 0.1188 0.1032 0.1192 0.062 Uiso 1 1 calc R . .
H6 H 0.0554 0.0848 0.2285 0.062 Uiso 1 1 calc R . .
H7 H 0.1122 0.0412 0.1490 0.062 Uiso 1 1 calc R . .
C10 C 0.2755(4) 0.13084(16) 0.3159(3) 0.0485(10) Uani 1 1 d . . .
H8 H 0.3386 0.1242 0.3807 0.058 Uiso 1 1 calc R . .
H9 H 0.1836 0.1384 0.3379 0.058 Uiso 1 1 calc R . .
H10 H 0.3079 0.1615 0.2761 0.058 Uiso 1 1 calc R . .
C11 C 0.2889(5) 0.03216(18) 0.3152(4) 0.0584(12) Uani 1 1 d . . .
H11 H 0.2084 0.0278 0.3564 0.070 Uiso 1 1 calc R . .
H12 H 0.3710 0.0369 0.3659 0.070 Uiso 1 1 calc R . .
H13 H 0.2997 0.0004 0.2705 0.070 Uiso 1 1 calc R . .
C12 C 0.6997(4) 0.00725(17) 0.0927(4) 0.0504(10) Uani 1 1 d . . .
H14 H 0.6708 -0.0226 0.0448 0.060 Uiso 1 1 calc R . .
H15 H 0.7181 -0.0057 0.1675 0.060 Uiso 1 1 calc R . .
H16 H 0.7832 0.0232 0.0685 0.060 Uiso 1 1 calc R . .
C13 C 0.6161(3) 0.23006(14) 0.0517(3) 0.0357(8) Uani 1 1 d . . .
H17 H 0.6941 0.2238 0.0073 0.043 Uiso 1 1 calc R . .
H18 H 0.6166 0.2012 0.1066 0.043 Uiso 1 1 calc R . .
C14 C 0.5367(3) 0.30030(13) 0.1757(3) 0.0302(7) Uani 1 1 d . . .
C15 C 0.5570(3) 0.34783(14) 0.2357(3) 0.0318(7) Uani 1 1 d . . .
C16 C 0.6793(3) 0.37590(14) 0.2240(3) 0.0348(7) Uani 1 1 d . . .
H19 H 0.6952 0.4079 0.2644 0.042 Uiso 1 1 calc R . .
C17 C 0.7783(3) 0.35964(14) 0.1570(3) 0.0337(7) Uani 1 1 d . . .
C18 C 0.7556(3) 0.31230(14) 0.0998(3) 0.0323(7) Uani 1 1 d . . .
H20 H 0.8216 0.3000 0.0536 0.039 Uiso 1 1 calc R . .
C19 C 0.6366(3) 0.28268(13) 0.1096(3) 0.0308(7) Uani 1 1 d . . .
C20 C 0.9061(4) 0.39231(16) 0.1473(4) 0.0451(9) Uani 1 1 d . . .
H21 H 0.8895 0.4181 0.0878 0.054 Uiso 1 1 calc R . .
H22 H 0.9819 0.3687 0.1321 0.054 Uiso 1 1 calc R . .
H23 H 0.9300 0.4114 0.2158 0.054 Uiso 1 1 calc R . .
C21 C 0.4499(3) 0.36859(14) 0.3086(3) 0.0350(8) Uani 1 1 d . . .
C22 C 0.4247(4) 0.32726(16) 0.3974(3) 0.0432(9) Uani 1 1 d . . .
H24 H 0.3534 0.3405 0.4416 0.052 Uiso 1 1 calc R . .
H25 H 0.5098 0.3216 0.4441 0.052 Uiso 1 1 calc R . .
H26 H 0.3948 0.2935 0.3630 0.052 Uiso 1 1 calc R . .
C23 C 0.3156(4) 0.38055(16) 0.2392(3) 0.0429(9) Uani 1 1 d . . .
H27 H 0.3362 0.3972 0.1706 0.051 Uiso 1 1 calc R . .
H28 H 0.2594 0.4048 0.2790 0.051 Uiso 1 1 calc R . .
H29 H 0.2653 0.3472 0.2236 0.051 Uiso 1 1 calc R . .
C24 C 0.4967(4) 0.42058(16) 0.3670(4) 0.0477(10) Uani 1 1 d . . .
H30 H 0.5474 0.4120 0.4370 0.057 Uiso 1 1 calc R . .
H31 H 0.4162 0.4422 0.3796 0.057 Uiso 1 1 calc R . .
H32 H 0.5562 0.4406 0.3216 0.057 Uiso 1 1 calc R . .
C25 C 0.4855(4) 0.26937(15) -0.1040(3) 0.0375(8) Uani 1 1 d . . .
H33 H 0.5486 0.2594 -0.1592 0.045 Uiso 1 1 calc R . .
H34 H 0.5187 0.3032 -0.0696 0.045 Uiso 1 1 calc R . .
C26 C 0.3445(4) 0.27707(16) -0.1579(3) 0.0440(9) Uani 1 1 d . . .
H35 H 0.3190 0.2467 -0.2082 0.053 Uiso 1 1 calc R . .
C27 C 0.3222(5) 0.33022(19) -0.2177(4) 0.0584(12) Uani 1 1 d . . .
H36 H 0.4000 0.3548 -0.1990 0.070 Uiso 1 1 calc R . .
H37 H 0.3122 0.3248 -0.2976 0.070 Uiso 1 1 calc R . .
C28 C 0.1925(7) 0.3519(2) -0.1789(5) 0.0855(19) Uani 1 1 d . . .
H38 H 0.2116 0.3855 -0.1383 0.103 Uiso 1 1 calc R . .
H39 H 0.1251 0.3594 -0.2418 0.103 Uiso 1 1 calc R . .
C29 C 0.1380(5) 0.3123(2) -0.1088(5) 0.0734(16) Uani 1 1 d . . .
H40 H 0.0659 0.2909 -0.1498 0.088 Uiso 1 1 calc R . .
H41 H 0.0978 0.3298 -0.0469 0.088 Uiso 1 1 calc R . .

loop_
_atom_site_aniso_label
_atom_site_aniso_U_11
_atom_site_aniso_U_22
_atom_site_aniso_U_33
_atom_site_aniso_U_23
_atom_site_aniso_U_13
_atom_site_aniso_U_12
Fe1 0.0282(3) 0.0315(3) 0.0344(3) -0.00084(19) 0.0031(2) 0.00079(18)
Cl2 0.0307(4) 0.0464(5) 0.0486(6) -0.0009(4) 0.0077(4) 0.0054(3)
O1 0.0341(13) 0.0543(16) 0.0454(16) 0.0137(13) 0.0017(11) 0.0087(12)
O2 0.0272(11) 0.0356(12) 0.0346(13) -0.0019(10) 0.0046(10) -0.0037(9)
O3 0.0355(12) 0.0278(12) 0.0433(15) -0.0026(10) 0.0087(11) -0.0019(9)
N1 0.0275(13) 0.0329(14) 0.0281(15) -0.0024(12) 0.0040(11) -0.0015(11)
C1 0.0351(17) 0.0360(18) 0.0345(19) -0.0058(15) 0.0077(14) -0.0009(14)
C2 0.0333(16) 0.0303(16) 0.0344(18) -0.0060(14) 0.0042(14) -0.0036(13)
C3 0.0362(18) 0.0393(19) 0.043(2) -0.0082(16) 0.0111(15) -0.0009(15)
C4 0.0370(18) 0.0313(17) 0.047(2) -0.0064(16) 0.0017(16) 0.0026(14)
C5 0.0424(19) 0.0295(17) 0.042(2) -0.0014(15) 0.0029(16) -0.0007(14)
C6 0.0357(17) 0.0313(17) 0.038(2) -0.0035(15) 0.0054(15) -0.0044(14)
C7 0.0339(17) 0.0269(16) 0.0360(19) -0.0056(14) 0.0016(14) -0.0027(13)
C8 0.045(2) 0.0359(18) 0.043(2) 0.0002(16) 0.0117(17) -0.0022(15)
C9 0.044(2) 0.056(2) 0.057(3) -0.001(2) 0.0160(19) -0.0127(18)
C10 0.058(2) 0.046(2) 0.044(2) -0.0082(18) 0.0184(19) -0.0046(18)
C11 0.069(3) 0.051(2) 0.059(3) 0.011(2) 0.023(2) 0.001(2)
C12 0.043(2) 0.045(2) 0.064(3) -0.001(2) 0.0071(19) 0.0112(17)
C13 0.0269(16) 0.0375(18) 0.043(2) -0.0056(16) 0.0025(15) 0.0043(13)
C14 0.0256(15) 0.0336(17) 0.0313(17) 0.0018(14) 0.0008(13) 0.0022(12)
C15 0.0298(16) 0.0354(17) 0.0302(18) 0.0002(14) 0.0019(13) 0.0015(13)
C16 0.0340(17) 0.0333(17) 0.0368(19) -0.0021(15) 0.0022(14) -0.0036(14)
C17 0.0261(15) 0.0378(18) 0.0366(19) 0.0028(15) 0.0002(14) -0.0022(13)
C18 0.0233(15) 0.0384(18) 0.0352(18) -0.0009(15) 0.0024(13) 0.0033(13)
C19 0.0280(15) 0.0306(16) 0.0335(18) -0.0005(14) 0.0012(13) 0.0034(13)
C20 0.0378(19) 0.045(2) 0.054(2) -0.0006(18) 0.0131(17) -0.0084(16)
C21 0.0342(17) 0.0356(18) 0.0355(19) -0.0079(15) 0.0056(14) -0.0039(14)
C22 0.048(2) 0.047(2) 0.036(2) -0.0025(17) 0.0127(17) -0.0015(17)
C23 0.0395(19) 0.043(2) 0.047(2) -0.0031(18) 0.0080(17) 0.0071(16)
C24 0.046(2) 0.047(2) 0.052(2) -0.0163(19) 0.0151(18) -0.0094(18)
C25 0.044(2) 0.0389(19) 0.0303(19) 0.0018(15) 0.0082(16) -0.0057(15)
C26 0.053(2) 0.042(2) 0.036(2) 0.0023(17) -0.0006(17) -0.0029(17)
C27 0.058(3) 0.061(3) 0.054(3) 0.020(2) -0.009(2) -0.009(2)
C28 0.118(5) 0.079(4) 0.062(3) 0.027(3) 0.026(3) 0.037(4)
C29 0.045(2) 0.077(3) 0.097(4) 0.036(3) 0.003(3) 0.021(2)

loop_
_atom_type_symbol
_atom_type_description
_atom_type_scat_dispersion_real
_atom_type_scat_dispersion_imag
_atom_type_scat_source
C C 0.0033 0.0016 'International Tables Vol C Tables 4.2.6.8 and 6.1.1.4'
H H 0.0000 0.0000 'International Tables Vol C Tables 4.2.6.8 and 6.1.1.4'
Cl Cl 0.1484 0.1585 'International Tables Vol C Tables 4.2.6.8 and 6.1.1.4'
Fe Fe 0.3463 0.8444 'International Tables Vol C Tables 4.2.6.8 and 6.1.1.4'
N N 0.0061 0.0033 'International Tables Vol C Tables 4.2.6.8 and 6.1.1.4'
O O 0.0106 0.0060 'International Tables Vol C Tables 4.2.6.8 and 6.1.1.4'

loop_
_geom_angle_atom_site_label_1
_geom_angle_atom_site_label_2
_geom_angle_atom_site_label_3
_geom_angle
_geom_angle_site_symmetry_1
_geom_angle_site_symmetry_3
_geom_angle_publ_flag
O2 Fe1 O3 118.36(11) . . ?
O2 Fe1 O1 118.97(11) . . ?
O3 Fe1 O1 119.62(12) . . ?
O2 Fe1 N1 87.58(10) . . ?
O3 Fe1 N1 89.35(10) . . ?
O1 Fe1 N1 75.78(10) . . ?
O2 Fe1 Cl2 100.85(8) . . ?
O3 Fe1 Cl2 96.64(8) . . ?
O1 Fe1 Cl2 89.97(8) . . ?
N1 Fe1 Cl2 165.68(8) . . ?
C29 O1 C26 106.2(3) . . ?
C29 O1 Fe1 133.5(3) . . ?
C26 O1 Fe1 120.2(2) . . ?
C14 O2 Fe1 132.1(2) . . ?
C7 O3 Fe1 129.4(2) . . ?
C25 N1 C13 109.2(3) . . ?
C25 N1 C1 110.5(3) . . ?
C13 N1 C1 108.9(3) . . ?
C25 N1 Fe1 108.9(2) . . ?
C13 N1 Fe1 111.0(2) . . ?
C1 N1 Fe1 108.42(19) . . ?
N1 C1 C2 112.5(3) . . ?
C3 C2 C7 119.8(3) . . ?
C3 C2 C1 121.0(3) . . ?
C7 C2 C1 119.2(3) . . ?
C4 C3 C2 121.2(3) . . ?
C3 C4 C5 117.6(3) . . ?
C3 C4 C12 120.9(4) . . ?
C5 C4 C12 121.6(3) . . ?
C4 C5 C6 124.4(3) . . ?
C5 C6 C7 116.3(3) . . ?
C5 C6 C8 122.2(3) . . ?
C7 C6 C8 121.5(3) . . ?
O3 C7 C2 118.4(3) . . ?
O3 C7 C6 120.8(3) . . ?
C2 C7 C6 120.8(3) . . ?
C6 C8 C11 112.0(3) . . ?
C6 C8 C10 110.7(3) . . ?
C11 C8 C10 107.5(4) . . ?
C6 C8 C9 109.5(3) . . ?
C11 C8 C9 107.7(3) . . ?
C10 C8 C9 109.4(3) . . ?
N1 C13 C19 113.4(3) . . ?
O2 C14 C19 118.7(3) . . ?
O2 C14 C15 121.2(3) . . ?
C19 C14 C15 120.0(3) . . ?
C14 C15 C16 116.8(3) . . ?
C14 C15 C21 121.6(3) . . ?
C16 C15 C21 121.5(3) . . ?
C17 C16 C15 124.0(3) . . ?
C16 C17 C18 117.7(3) . . ?
C16 C17 C20 121.0(3) . . ?
C18 C17 C20 121.4(3) . . ?
C17 C18 C19 120.6(3) . . ?
C18 C19 C14 120.9(3) . . ?
C18 C19 C13 120.2(3) . . ?
C14 C19 C13 118.9(3) . . ?
C15 C21 C23 109.6(3) . . ?
C15 C21 C24 111.8(3) . . ?
C23 C21 C24 107.5(3) . . ?
C15 C21 C22 110.4(3) . . ?
C23 C21 C22 110.2(3) . . ?
C24 C21 C22 107.2(3) . . ?
N1 C25 C26 110.3(3) . . ?
O1 C26 C25 105.9(3) . . ?
O1 C26 C27 105.1(3) . . ?
C25 C26 C27 114.5(3) . . ?
C28 C27 C26 104.5(4) . . ?
C29 C28 C27 108.1(4) . . ?
C28 C29 O1 106.1(4) . . ?

loop_
_geom_bond_atom_site_label_1
_geom_bond_atom_site_label_2
_geom_bond_distance
_geom_bond_site_symmetry_2
_geom_bond_publ_flag
Fe1 O2 1.850(2) . ?
Fe1 O3 1.853(2) . ?
Fe1 O1 2.074(3) . ?
Fe1 N1 2.224(3) . ?
Fe1 Cl2 2.2737(10) . ?
O1 C29 1.453(5) . ?
O1 C26 1.465(5) . ?
O2 C14 1.352(4) . ?
O3 C7 1.349(4) . ?
N1 C25 1.478(4) . ?
N1 C13 1.490(4) . ?
N1 C1 1.499(4) . ?
C1 C2 1.508(5) . ?
C2 C3 1.398(5) . ?
C2 C7 1.399(5) . ?
C3 C4 1.387(5) . ?
C4 C5 1.388(5) . ?
C4 C12 1.513(5) . ?
C5 C6 1.395(5) . ?
C6 C7 1.419(5) . ?
C6 C8 1.528(5) . ?
C8 C11 1.530(6) . ?
C8 C10 1.544(5) . ?
C8 C9 1.547(6) . ?
C13 C19 1.505(5) . ?
C14 C19 1.399(5) . ?
C14 C15 1.407(5) . ?
C15 C16 1.407(5) . ?
C15 C21 1.531(5) . ?
C16 C17 1.388(5) . ?
C17 C18 1.389(5) . ?
C17 C20 1.509(5) . ?
C18 C19 1.395(5) . ?
C21 C23 1.532(5) . ?
C21 C24 1.539(5) . ?
C21 C22 1.544(5) . ?
C25 C26 1.490(5) . ?
C26 C27 1.529(6) . ?
C27 C28 1.497(7) . ?
C28 C29 1.448(7) . ?
